data_7156032
loop_
_publ_author_name
'Ma, Fanghui'
'Qian, Jing'
'Lu, Ping'
'Wang, Yanguang'

_publ_section_title
;
 Convenient Synthesis of 2-Amino-3-(arylthio)indoles via Rh-Catalyzed
 Reaction of 3-Diazoindol-2-imines with Thioesters
;
_journal_name_full 'Organic &amp; Biomolecular Chemistry'
_journal_paper_doi 10.1039/C7OB02597A
_journal_year 2017
_chemical_formula_moiety 'C23 H17 Cl N2 O3 S2'
_chemical_formula_sum 'C23 H17 Cl N2 O3 S2'
_chemical_formula_weight 468.95
_space_group_crystal_system trigonal
_space_group_IT_number 148
_space_group_name_Hall '-R 3'
_space_group_name_H-M_alt 'R -3'
_symmetry_space_group_name_Hall '-R 3'
_symmetry_space_group_name_H-M 'R -3 :H'
_atom_sites_solution_hydrogens geom
_audit_creation_date 2017-04-11
_audit_creation_method
;
Olex2 1.2
(compiled 2017.03.28 svn.r3405 for OlexSys, GUI svn.r5335)
;
_audit_update_record
;
2017-07-21 deposited with the CCDC.
2017-12-12 downloaded from the CCDC.
;
_cell_angle_alpha 90
_cell_angle_beta 90
_cell_angle_gamma 120
_cell_formula_units_Z 18
_cell_length_a 31.8220(18)
_cell_length_b 31.8220(18)
_cell_length_c 13.3046(5)
_cell_measurement_reflns_used 7060
_cell_measurement_temperature 170.1
_cell_measurement_theta_max 29.3013
_cell_measurement_theta_min 3.3232
_cell_volume 11667.8(10)
_computing_cell_refinement
;
CrysAlisPro, Agilent Technologies,
Version 1.171.35.11 (release 16-05-2011 CrysAlis171 .NET)
(compiled May 16 2011,17:55:39)
;
_computing_data_collection
;
CrysAlisPro, Agilent Technologies,
Version 1.171.35.11 (release 16-05-2011 CrysAlis171 .NET)
(compiled May 16 2011,17:55:39)
;
_computing_data_reduction
;
CrysAlisPro, Agilent Technologies,
Version 1.171.35.11 (release 16-05-2011 CrysAlis171 .NET)
(compiled May 16 2011,17:55:39)
;
_computing_molecular_graphics 'Olex2 (Dolomanov et al., 2009)'
_computing_publication_material 'Olex2 (Dolomanov et al., 2009)'
_computing_structure_refinement 'ShelXL (Sheldrick, 2015)'
_diffrn_ambient_temperature 170.1
_diffrn_detector_area_resol_mean 5.1796
_diffrn_measured_fraction_theta_full 0.996
_diffrn_measured_fraction_theta_max 0.996
_diffrn_measurement_details
;
#__ type_ start__ end____ width___ exp.time_
  1 omega  -39.00   53.00   1.0000    5.0000
omega____ theta____ kappa____ phi______ frames
    -      -11.6246   35.0000 -155.0000 92
;
_diffrn_measurement_device_type 'Xcalibur, Atlas, Gemini ultra'
_diffrn_measurement_method '\w scans'
_diffrn_orient_matrix_UB_11 -0.0221289000
_diffrn_orient_matrix_UB_12 -0.0207242000
_diffrn_orient_matrix_UB_13 0.0144058000
_diffrn_orient_matrix_UB_21 -0.0130756000
_diffrn_orient_matrix_UB_22 0.0108687000
_diffrn_orient_matrix_UB_23 -0.0193720000
_diffrn_orient_matrix_UB_31 -0.0013481000
_diffrn_orient_matrix_UB_32 -0.0107036000
_diffrn_orient_matrix_UB_33 -0.0475300000
_diffrn_radiation_monochromator graphite
_diffrn_radiation_type MoK\a
_diffrn_radiation_wavelength 0.71073
_diffrn_reflns_av_R_equivalents 0.0550
_diffrn_reflns_av_unetI/netI 0.0784
_diffrn_reflns_Laue_measured_fraction_full 0.996
_diffrn_reflns_Laue_measured_fraction_max 0.996
_diffrn_reflns_limit_h_max 37
_diffrn_reflns_limit_h_min -14
_diffrn_reflns_limit_k_max 36
_diffrn_reflns_limit_k_min -32
_diffrn_reflns_limit_l_max 13
_diffrn_reflns_limit_l_min -15
_diffrn_reflns_number 8077
_diffrn_reflns_point_group_measured_fraction_full 0.996
_diffrn_reflns_point_group_measured_fraction_max 0.996
_diffrn_reflns_theta_full 25.242
_diffrn_reflns_theta_max 25.348
_diffrn_reflns_theta_min 3.330
_diffrn_source 'Enhance (Mo) X-ray Source'
_exptl_absorpt_coefficient_mu 0.332
_exptl_absorpt_correction_T_max 1.00000
_exptl_absorpt_correction_T_min 0.80412
_exptl_absorpt_correction_type multi-scan
_exptl_absorpt_process_details
;
CrysAlisPro, Agilent Technologies,
Version 1.171.35.11 (release 16-05-2011 CrysAlis171 .NET)
(compiled May 16 2011,17:55:39)
Empirical absorption correction using spherical harmonics,
 implemented in SCALE3 ABSPACK scaling algorithm.
;
_exptl_crystal_colour colourless
_exptl_crystal_colour_primary colourless
_exptl_crystal_density_diffrn 1.201
_exptl_crystal_description block
_exptl_crystal_F_000 4356
_exptl_crystal_size_max 0.48
_exptl_crystal_size_mid 0.32
_exptl_crystal_size_min 0.3
_refine_diff_density_max 0.302
_refine_diff_density_min -0.523
_refine_diff_density_rms 0.058
_refine_ls_extinction_method none
_refine_ls_goodness_of_fit_ref 1.024
_refine_ls_hydrogen_treatment constr
_refine_ls_matrix_type full
_refine_ls_number_parameters 281
_refine_ls_number_reflns 4730
_refine_ls_number_restraints 0
_refine_ls_restrained_S_all 1.024
_refine_ls_R_factor_all 0.0660
_refine_ls_R_factor_gt 0.0515
_refine_ls_shift/su_max 0.001
_refine_ls_shift/su_mean 0.000
_refine_ls_structure_factor_coef Fsqd
_refine_ls_weighting_details 'w=1/[\s^2^(Fo^2^)+(0.0557P)^2^] where P=(Fo^2^+2Fc^2^)/3'
_refine_ls_weighting_scheme calc
_refine_ls_wR_factor_gt 0.1215
_refine_ls_wR_factor_ref 0.1335
_reflns_Friedel_coverage 0.000
_reflns_number_gt 3650
_reflns_number_total 4730
_reflns_threshold_expression 'I > 2\s(I)'
_cod_data_source_file c7ob02597a2.cif
_cod_data_source_block 170411_mfh_451_173_3_sq
_cod_original_cell_volume 11667.7(14)
_cod_database_code 7156032
_shelx_shelxl_version_number 2016/6
_chemical_oxdiff_formula 'c10 h10 n2 o8 S1 CL1'
_shelx_space_group_comment
;
The symmetry employed for this shelxl refinement is uniquely defined
by the following loop, which should always be used as a source of
symmetry information in preference to the above space-group names.
They are only intended as comments.
;
_shelx_estimated_absorpt_t_max 0.907
_shelx_estimated_absorpt_t_min 0.857
_reflns_odcompleteness_completeness 99.53
_reflns_odcompleteness_iscentric 1
_reflns_odcompleteness_theta 26.32
_olex2_refinement_description
;
1. Fixed Uiso
 At 1.2 times of:
  All C(H) groups, All C(H,H) groups
 At 1.5 times of:
  All C(H,H,H) groups
2.a Secondary CH2 refined with riding coordinates:
 C15(H15A,H15B)
2.b Aromatic/amide H refined with riding coordinates:
 C1(H1), C2(H2), C3(H3), C4(H4), C10(H10), C11(H11), C12(H12), C13(H13),
 C19(H19), C20(H20), C22(H22), C23(H23)
2.c Idealised Me refined as rotating group:
 C17(H17A,H17B,H17C)
;
_olex2_submission_special_instructions 'No special instructions were received'

loop_
_space_group_symop_operation_xyz
'x, y, z'
'-y, x-y, z'
'-x+y, -x, z'
'x+2/3, y+1/3, z+1/3'
'-y+2/3, x-y+1/3, z+1/3'
'-x+y+2/3, -x+1/3, z+1/3'
'x+1/3, y+2/3, z+2/3'
'-y+1/3, x-y+2/3, z+2/3'
'-x+y+1/3, -x+2/3, z+2/3'
'-x, -y, -z'
'y, -x+y, -z'
'x-y, x, -z'
'-x+2/3, -y+1/3, -z+1/3'
'y+2/3, -x+y+1/3, -z+1/3'
'x-y+2/3, x+1/3, -z+1/3'
'-x+1/3, -y+2/3, -z+2/3'
'y+1/3, -x+y+2/3, -z+2/3'
'x-y+1/3, x+2/3, -z+2/3'

loop_
_atom_site_label
_atom_site_type_symbol
_atom_site_fract_x
_atom_site_fract_y
_atom_site_fract_z
_atom_site_U_iso_or_equiv
_atom_site_adp_type
_atom_site_occupancy
_atom_site_site_symmetry_order
_atom_site_calc_flag
_atom_site_refinement_flags_posn
Cl1 Cl 0.38489(3) 0.10628(4) 0.90051(5) 0.0623(3) Uani 1 1 d .
S1 S 0.40179(2) -0.05733(2) 0.83421(4) 0.03352(19) Uani 1 1 d .
S2 S 0.43180(2) 0.00759(2) 0.55062(4) 0.02888(19) Uani 1 1 d .
O1 O 0.51199(6) 0.02508(6) 0.68321(11) 0.0321(4) Uani 1 1 d .
O2 O 0.47553(7) 0.04138(6) 0.50196(11) 0.0373(4) Uani 1 1 d .
O3 O 0.38848(7) -0.02131(7) 0.49394(12) 0.0400(5) Uani 1 1 d .
N1 N 0.38019(7) -0.11597(7) 0.56446(14) 0.0276(5) Uani 1 1 d .
N2 N 0.44192(7) -0.03373(7) 0.60939(13) 0.0262(4) Uani 1 1 d .
C1 C 0.31938(9) -0.18189(10) 0.7866(2) 0.0396(7) Uani 1 1 d .
H1 H 0.319412 -0.174816 0.856030 0.048 Uiso 1 1 calc R
C2 C 0.29132(10) -0.22828(10) 0.7518(2) 0.0466(7) Uani 1 1 d .
H2 H 0.272835 -0.253592 0.798231 0.056 Uiso 1 1 calc R
C3 C 0.28918(10) -0.23938(10) 0.6490(2) 0.0453(7) Uani 1 1 d .
H3 H 0.268762 -0.271800 0.626925 0.054 Uiso 1 1 calc R
C4 C 0.31639(9) -0.20372(10) 0.5798(2) 0.0390(7) Uani 1 1 d .
H4 H 0.314602 -0.210905 0.510070 0.047 Uiso 1 1 calc R
C5 C 0.34651(9) -0.15696(9) 0.61531(17) 0.0307(6) Uani 1 1 d .
C6 C 0.34794(8) -0.14514(9) 0.71871(18) 0.0313(6) Uani 1 1 d .
C7 C 0.38328(8) -0.09463(9) 0.72776(17) 0.0290(6) Uani 1 1 d .
C8 C 0.40154(8) -0.07890(9) 0.63323(16) 0.0263(5) Uani 1 1 d .
C9 C 0.45053(9) -0.06282(9) 0.88523(16) 0.0301(6) Uani 1 1 d .
C10 C 0.45174(10) -0.06416(10) 0.99055(17) 0.0380(6) Uani 1 1 d .
H10 H 0.426080 -0.065033 1.028691 0.046 Uiso 1 1 calc R
C11 C 0.49013(11) -0.06420(11) 1.03901(19) 0.0469(7) Uani 1 1 d .
H11 H 0.491212 -0.064070 1.110368 0.056 Uiso 1 1 calc R
C12 C 0.52665(11) -0.06444(11) 0.98484(19) 0.0458(7) Uani 1 1 d .
H12 H 0.552398 -0.065604 1.018404 0.055 Uiso 1 1 calc R
C13 C 0.52576(9) -0.06294(9) 0.87980(17) 0.0349(6) Uani 1 1 d .
H13 H 0.551060 -0.063195 0.842395 0.042 Uiso 1 1 calc R
C14 C 0.48849(9) -0.06109(8) 0.82922(15) 0.0268(5) Uani 1 1 d .
C15 C 0.49170(9) -0.05723(9) 0.71462(16) 0.0270(5) Uani 1 1 d .
H15A H 0.524085 -0.051182 0.693468 0.032 Uiso 1 1 calc R
H15B H 0.467193 -0.088734 0.685615 0.032 Uiso 1 1 calc R
C16 C 0.48378(8) -0.01762(9) 0.67149(16) 0.0257(5) Uani 1 1 d .
C17 C 0.39187(10) -0.11392(10) 0.45787(16) 0.0358(6) Uani 1 1 d .
H17A H 0.367883 -0.110373 0.418167 0.054 Uiso 1 1 calc GR
H17B H 0.391306 -0.143896 0.438380 0.054 Uiso 1 1 calc GR
H17C H 0.424256 -0.086116 0.445461 0.054 Uiso 1 1 calc GR
C18 C 0.41862(9) 0.03628(8) 0.64745(15) 0.0256(5) Uani 1 1 d .
C19 C 0.45575(9) 0.07845(9) 0.68885(16) 0.0311(6) Uani 1 1 d .
H19 H 0.487905 0.092377 0.663628 0.037 Uiso 1 1 calc R
C20 C 0.44505(10) 0.10004(10) 0.76817(17) 0.0358(6) Uani 1 1 d .
H20 H 0.469842 0.128993 0.798057 0.043 Uiso 1 1 calc R
C21 C 0.39802(10) 0.07887(10) 0.80276(17) 0.0352(6) Uani 1 1 d .
C22 C 0.36089(10) 0.03688(10) 0.76161(18) 0.0360(6) Uani 1 1 d .
H22 H 0.328784 0.023016 0.787068 0.043 Uiso 1 1 calc R
C23 C 0.37134(9) 0.01533(9) 0.68242(18) 0.0332(6) Uani 1 1 d .
H23 H 0.346388 -0.013490 0.652421 0.040 Uiso 1 1 calc R

loop_
_atom_site_aniso_label
_atom_site_aniso_U_11
_atom_site_aniso_U_22
_atom_site_aniso_U_33
_atom_site_aniso_U_23
_atom_site_aniso_U_13
_atom_site_aniso_U_12
Cl1 0.0682(6) 0.1018(7) 0.0446(4) -0.0323(4) -0.0117(4) 0.0631(5)
S1 0.0336(4) 0.0423(4) 0.0295(3) -0.0034(3) 0.0017(3) 0.0225(3)
S2 0.0348(4) 0.0346(4) 0.0250(3) 0.0007(3) 0.0001(3) 0.0231(3)
O1 0.0272(9) 0.0263(10) 0.0386(9) 0.0003(8) -0.0023(7) 0.0103(8)
O2 0.0458(11) 0.0438(11) 0.0299(8) 0.0100(8) 0.0139(8) 0.0282(9)
O3 0.0472(11) 0.0499(12) 0.0347(9) -0.0103(8) -0.0143(8) 0.0331(10)
N1 0.0246(11) 0.0292(11) 0.0290(10) -0.0039(9) -0.0029(8) 0.0135(9)
N2 0.0238(11) 0.0298(11) 0.0258(10) -0.0011(8) -0.0017(8) 0.0139(9)
C1 0.0241(14) 0.0433(17) 0.0468(15) 0.0049(13) 0.0068(12) 0.0133(13)
C2 0.0289(15) 0.0388(17) 0.0663(19) 0.0096(14) 0.0101(14) 0.0125(14)
C3 0.0268(15) 0.0315(15) 0.071(2) -0.0056(14) 0.0029(14) 0.0097(12)
C4 0.0277(14) 0.0385(16) 0.0502(15) -0.0067(13) -0.0056(12) 0.0161(13)
C5 0.0224(13) 0.0324(14) 0.0380(13) -0.0028(11) -0.0042(11) 0.0142(12)
C6 0.0222(13) 0.0351(15) 0.0392(13) 0.0021(12) 0.0031(11) 0.0164(12)
C7 0.0216(13) 0.0342(14) 0.0315(12) 0.0006(11) -0.0003(10) 0.0141(11)
C8 0.0193(12) 0.0282(13) 0.0306(12) -0.0019(10) -0.0014(10) 0.0113(11)
C9 0.0313(14) 0.0265(13) 0.0288(12) 0.0009(10) -0.0023(10) 0.0117(11)
C10 0.0421(16) 0.0413(16) 0.0297(12) 0.0039(11) 0.0049(12) 0.0202(14)
C11 0.056(2) 0.0547(19) 0.0306(13) 0.0044(13) -0.0056(13) 0.0278(16)
C12 0.0417(17) 0.0522(18) 0.0411(15) 0.0083(13) -0.0090(13) 0.0216(15)
C13 0.0324(14) 0.0366(15) 0.0357(13) 0.0037(12) -0.0052(11) 0.0171(13)
C14 0.0283(13) 0.0252(13) 0.0254(11) -0.0009(10) -0.0013(10) 0.0122(11)
C15 0.0242(13) 0.0302(14) 0.0291(11) 0.0021(10) 0.0013(10) 0.0155(11)
C16 0.0264(13) 0.0317(14) 0.0235(11) -0.0008(10) 0.0024(10) 0.0179(12)
C17 0.0399(16) 0.0372(15) 0.0325(13) -0.0051(11) -0.0028(11) 0.0209(13)
C18 0.0322(14) 0.0287(13) 0.0231(11) 0.0003(10) 0.0000(10) 0.0206(12)
C19 0.0303(14) 0.0322(14) 0.0330(12) 0.0019(11) 0.0014(11) 0.0173(12)
C20 0.0362(15) 0.0375(15) 0.0368(13) -0.0088(12) -0.0100(12) 0.0206(13)
C21 0.0516(17) 0.0465(17) 0.0252(12) -0.0033(12) -0.0008(12) 0.0378(15)
C22 0.0366(15) 0.0456(16) 0.0364(13) 0.0068(12) 0.0103(12) 0.0286(14)
C23 0.0335(14) 0.0320(14) 0.0379(13) 0.0021(11) 0.0022(11) 0.0191(12)

loop_
_atom_type_symbol
_atom_type_description
_atom_type_scat_dispersion_real
_atom_type_scat_dispersion_imag
_atom_type_scat_source
C C 0.0033 0.0016 'International Tables Vol C Tables 4.2.6.8 and 6.1.1.4'
H H 0.0000 0.0000 'International Tables Vol C Tables 4.2.6.8 and 6.1.1.4'
Cl Cl 0.1484 0.1585 'International Tables Vol C Tables 4.2.6.8 and 6.1.1.4'
N N 0.0061 0.0033 'International Tables Vol C Tables 4.2.6.8 and 6.1.1.4'
O O 0.0106 0.0060 'International Tables Vol C Tables 4.2.6.8 and 6.1.1.4'
S S 0.1246 0.1234 'International Tables Vol C Tables 4.2.6.8 and 6.1.1.4'

loop_
_geom_angle_atom_site_label_1
_geom_angle_atom_site_label_2
_geom_angle_atom_site_label_3
_geom_angle
C7 S1 C9 104.85(11)
O2 S2 O3 120.73(10)
O2 S2 N2 107.70(10)
O2 S2 C18 109.93(11)
O3 S2 N2 103.91(10)
O3 S2 C18 108.57(11)
N2 S2 C18 104.71(10)
C5 N1 C17 125.3(2)
C8 N1 C5 107.54(18)
C8 N1 C17 127.1(2)
C8 N2 S2 117.86(16)
C8 N2 C16 116.70(18)
C16 N2 S2 119.60(16)
C2 C1 H1 120.5
C2 C1 C6 119.0(2)
C6 C1 H1 120.5
C1 C2 H2 119.2
C1 C2 C3 121.6(3)
C3 C2 H2 119.2
C2 C3 H3 119.6
C4 C3 C2 120.7(3)
C4 C3 H3 119.6
C3 C4 H4 121.1
C3 C4 C5 117.8(2)
C5 C4 H4 121.1
N1 C5 C4 129.7(2)
N1 C5 C6 108.5(2)
C4 C5 C6 121.8(2)
C1 C6 C5 118.9(2)
C1 C6 C7 134.6(2)
C5 C6 C7 106.4(2)
C6 C7 S1 129.62(18)
C8 C7 S1 123.88(19)
C8 C7 C6 106.5(2)
N1 C8 N2 122.34(19)
C7 C8 N1 111.1(2)
C7 C8 N2 125.8(2)
C10 C9 S1 114.99(19)
C14 C9 S1 124.86(16)
C14 C9 C10 119.8(2)
C9 C10 H10 119.9
C11 C10 C9 120.3(2)
C11 C10 H10 119.9
C10 C11 H11 119.8
C12 C11 C10 120.5(2)
C12 C11 H11 119.8
C11 C12 H12 120.2
C11 C12 C13 119.6(3)
C13 C12 H12 120.2
C12 C13 H13 119.4
C14 C13 C12 121.1(2)
C14 C13 H13 119.4
C9 C14 C15 123.8(2)
C13 C14 C9 118.64(19)
C13 C14 C15 117.5(2)
C14 C15 H15A 108.7
C14 C15 H15B 108.7
H15A C15 H15B 107.6
C16 C15 C14 114.33(19)
C16 C15 H15A 108.7
C16 C15 H15B 108.7
O1 C16 N2 121.0(2)
O1 C16 C15 123.2(2)
N2 C16 C15 115.7(2)
N1 C17 H17A 109.5
N1 C17 H17B 109.5
N1 C17 H17C 109.5
H17A C17 H17B 109.5
H17A C17 H17C 109.5
H17B C17 H17C 109.5
C19 C18 S2 119.25(18)
C19 C18 C23 121.9(2)
C23 C18 S2 118.85(19)
C18 C19 H19 120.7
C18 C19 C20 118.7(2)
C20 C19 H19 120.7
C19 C20 H20 120.5
C21 C20 C19 119.1(2)
C21 C20 H20 120.5
C20 C21 Cl1 118.8(2)
C20 C21 C22 122.4(2)
C22 C21 Cl1 118.8(2)
C21 C22 H22 120.7
C21 C22 C23 118.7(2)
C23 C22 H22 120.7
C18 C23 H23 120.4
C22 C23 C18 119.2(2)
C22 C23 H23 120.4

loop_
_geom_bond_atom_site_label_1
_geom_bond_atom_site_label_2
_geom_bond_distance
Cl1 C21 1.730(2)
S1 C7 1.750(2)
S1 C9 1.780(2)
S2 O2 1.4195(18)
S2 O3 1.4309(18)
S2 N2 1.693(2)
S2 C18 1.747(2)
O1 C16 1.207(3)
N1 C5 1.382(3)
N1 C8 1.374(3)
N1 C17 1.459(3)
N2 C8 1.404(3)
N2 C16 1.427(3)
C1 H1 0.9500
C1 C2 1.369(4)
C1 C6 1.396(3)
C2 H2 0.9500
C2 C3 1.406(4)
C3 H3 0.9500
C3 C4 1.379(4)
C4 H4 0.9500
C4 C5 1.389(3)
C5 C6 1.421(3)
C6 C7 1.434(3)
C7 C8 1.371(3)
C9 C10 1.403(3)
C9 C14 1.397(3)
C10 H10 0.9500
C10 C11 1.382(4)
C11 H11 0.9500
C11 C12 1.371(4)
C12 H12 0.9500
C12 C13 1.399(3)
C13 H13 0.9500
C13 C14 1.390(3)
C14 C15 1.529(3)
C15 H15A 0.9900
C15 H15B 0.9900
C15 C16 1.516(3)
C17 H17A 0.9800
C17 H17B 0.9800
C17 H17C 0.9800
C18 C19 1.384(3)
C18 C23 1.386(3)
C19 H19 0.9500
C19 C20 1.391(3)
C20 H20 0.9500
C20 C21 1.377(4)
C21 C22 1.379(4)
C22 H22 0.9500
C22 C23 1.385(3)
C23 H23 0.9500
